data_7051235
loop_
_publ_author_name
'Kiviniemi, Sari'
'Nissinen, Maija'
'L\"ams\"a, Markku T.'
'Jalonen, Jorma'
'Rissanen, Kari'
'Pursiainen, Jouni'

_publ_section_title
;
 Complexation of planar, organic, five-membered cations with crown ethers
;
_journal_coden_ASTM NJCHE5
_journal_issue 1
_journal_name_full 'New Journal of Chemistry'
_journal_page_first 47
_journal_page_last 52
_journal_paper_doi 10.1039/a907608e
_journal_volume 24
_journal_year 2000
_chemical_formula_moiety 'C20 H24 O6, (C2 H4 N3)+ (Cl O4)-'
_chemical_formula_sum 'C22 H28 Cl N3 O10'
_chemical_formula_weight 529.92
_chemical_melting_point 226.5(15)
_space_group_IT_number 9
_symmetry_cell_setting monoclinic
_symmetry_space_group_name_Hall 'C -2yc'
_symmetry_space_group_name_H-M 'C 1 c 1'
_cell_angle_alpha 90.00
_cell_angle_beta 129.008(2)
_cell_angle_gamma 90.00
_cell_formula_units_Z 4
_cell_length_a 17.7939(9)
_cell_length_b 14.3421(9)
_cell_length_c 11.9338(5)
_cell_measurement_temperature 173.0(2)
_cell_volume 2366.6(2)
_diffrn_ambient_temperature 173.0(2)
_exptl_crystal_density_diffrn 1.487
_cod_depositor_comments
;
The following automatic conversions were performed:

'_chemical_melting_point' value '225-228' was changed to '226.5(15)'
- the average value was taken and precision was estimated.

Automatic conversion script
Id: cif_fix_values 1646 2011-03-28 12:23:43Z adriana 
;
_cod_original_sg_symbol_H-M 'C c'
_cod_database_code 7051235

loop_
_symmetry_equiv_pos_as_xyz
'x, y, z'
'x, -y, z+1/2'
'x+1/2, y+1/2, z'
'x+1/2, -y+1/2, z+1/2'

loop_
_atom_site_label
_atom_site_type_symbol
_atom_site_fract_x
_atom_site_fract_y
_atom_site_fract_z
_atom_site_U_iso_or_equiv
_atom_site_adp_type
_atom_site_occupancy
_atom_site_symmetry_multiplicity
_atom_site_calc_flag
_atom_site_refinement_flags
_atom_site_disorder_assembly
_atom_site_disorder_group
Cl1 Cl 0.03708(10) 0.02040(10) 0.15730(14) 0.0328(3) Uani 1 1 d . . .
C2 C 0.0310(4) 0.7786(4) 0.4068(7) 0.0305(13) Uani 1 1 d . . .
H2A H 0.0063 0.7855 0.3062 0.037 Uiso 1 1 calc R . .
H2B H 0.0536 0.8402 0.4546 0.037 Uiso 1 1 calc R . .
C3 C -0.0472(4) 0.7419(4) 0.4090(7) 0.0295(13) Uani 1 1 d . . .
H3A H -0.0217 0.7336 0.5098 0.035 Uiso 1 1 calc R . .
H3B H -0.1016 0.7867 0.3609 0.035 Uiso 1 1 calc R . .
C5 C -0.1638(4) 0.6224(4) 0.3128(7) 0.0304(13) Uani 1 1 d . . .
H5A H -0.2135 0.6721 0.2671 0.036 Uiso 1 1 calc R . .
H5B H -0.1477 0.6062 0.4064 0.036 Uiso 1 1 calc R . .
C6 C -0.2020(4) 0.5383(4) 0.2171(7) 0.0294(13) Uani 1 1 d . . .
H6A H -0.2655 0.5203 0.1890 0.035 Uiso 1 1 calc R . .
H6B H -0.2107 0.5525 0.1284 0.035 Uiso 1 1 calc R . .
C8 C -0.1500(4) 0.3863(4) 0.2124(6) 0.0222(11) Uani 1 1 d . . .
C9 C -0.2296(4) 0.3736(4) 0.0697(6) 0.0284(12) Uani 1 1 d . . .
H9 H -0.2795 0.4192 0.0206 0.034 Uiso 1 1 calc R . .
C10 C -0.2363(4) 0.2923(5) -0.0025(6) 0.0322(13) Uani 1 1 d . . .
H10 H -0.2900 0.2838 -0.1015 0.039 Uiso 1 1 calc R . .
C11 C -0.1652(4) 0.2250(4) 0.0699(6) 0.0299(13) Uani 1 1 d . . .
H11 H -0.1706 0.1702 0.0206 0.036 Uiso 1 1 calc R . .
C12 C -0.0856(4) 0.2368(4) 0.2145(6) 0.0278(12) Uani 1 1 d . . .
H12 H -0.0371 0.1901 0.2643 0.033 Uiso 1 1 calc R . .
C13 C -0.0780(4) 0.3176(4) 0.2855(6) 0.0209(10) Uani 1 1 d . . .
C15 C 0.0806(4) 0.2766(4) 0.4993(7) 0.0271(12) Uani 1 1 d . . .
H15A H 0.0986 0.2660 0.4369 0.033 Uiso 1 1 calc R . .
H15B H 0.0650 0.2156 0.5191 0.033 Uiso 1 1 calc R . .
C16 C 0.1625(4) 0.3215(4) 0.6374(6) 0.0270(12) Uani 1 1 d . . .
H16A H 0.1432 0.3348 0.6976 0.032 Uiso 1 1 calc R . .
H16B H 0.2189 0.2790 0.6918 0.032 Uiso 1 1 calc R . .
C18 C 0.2783(4) 0.4448(4) 0.7295(6) 0.0282(12) Uani 1 1 d . . .
H18A H 0.3268 0.3945 0.7836 0.034 Uiso 1 1 calc R . .
H18B H 0.2691 0.4753 0.7945 0.034 Uiso 1 1 calc R . .
C19 C 0.3125(4) 0.5144(4) 0.6776(6) 0.0281(12) Uani 1 1 d . . .
H19A H 0.3754 0.5411 0.7600 0.034 Uiso 1 1 calc R . .
H19B H 0.3207 0.4846 0.6111 0.034 Uiso 1 1 calc R . .
C21 C 0.2566(4) 0.6601(4) 0.5488(6) 0.0242(11) Uani 1 1 d . . .
C22 C 0.3353(4) 0.6685(4) 0.5527(6) 0.0280(12) Uani 1 1 d . . .
H22 H 0.3826 0.6204 0.5942 0.034 Uiso 1 1 calc R . .
C23 C 0.3456(5) 0.7474(5) 0.4957(6) 0.0325(13) Uani 1 1 d . . .
H23 H 0.4008 0.7544 0.5009 0.039 Uiso 1 1 calc R . .
C24 C 0.2754(4) 0.8153(5) 0.4319(6) 0.0313(13) Uani 1 1 d . . .
H24 H 0.2822 0.8684 0.3913 0.038 Uiso 1 1 calc R . .
C25 C 0.1955(5) 0.8082(4) 0.4253(6) 0.0303(13) Uani 1 1 d . . .
H25 H 0.1483 0.8563 0.3825 0.036 Uiso 1 1 calc R . .
C26 C 0.1851(4) 0.7290(4) 0.4827(6) 0.0249(12) Uani 1 1 d . . .
C29 C 0.0725(4) 0.4439(4) 0.1439(6) 0.0293(12) Uani 1 1 d . . .
H29 H 0.0798 0.4186 0.0777 0.035 Uiso 1 1 calc R . .
C31 C 0.0219(5) 0.5299(4) 0.2328(7) 0.0294(13) Uani 1 1 d . . .
H31 H -0.0112 0.5748 0.2459 0.035 Uiso 1 1 calc R . .
O1 O 0.1086(3) 0.7128(3) 0.4823(4) 0.0280(9) Uani 1 1 d . . .
O4 O -0.0799(3) 0.6544(3) 0.3350(4) 0.0264(9) Uani 1 1 d . . .
O7 O -0.1346(3) 0.4636(3) 0.2936(4) 0.0243(8) Uani 1 1 d . . .
O14 O -0.0026(3) 0.3381(3) 0.4276(4) 0.0242(8) Uani 1 1 d . . .
O17 O 0.1879(3) 0.4066(3) 0.6056(4) 0.0267(8) Uani 1 1 d . . .
O20 O 0.2399(3) 0.5862(3) 0.6041(4) 0.0270(9) Uani 1 1 d . . .
O101 O 0.0369(4) 0.0025(4) 0.2743(6) 0.0548(14) Uani 1 1 d . . .
O102 O 0.1020(4) 0.0960(5) 0.1937(6) 0.0681(18) Uani 1 1 d . . .
O103 O -0.0581(4) 0.0471(4) 0.0332(6) 0.0564(14) Uani 1 1 d . . .
O104 O 0.0687(6) -0.0594(5) 0.1282(8) 0.086(2) Uani 1 1 d . . .
N27 N 0.0874(3) 0.4703(4) 0.3291(5) 0.0275(10) Uani 1 1 d . . .
H27 H 0.1080 0.4665 0.4180 0.033 Uiso 1 1 calc R . .
N28 N 0.1191(4) 0.4159(4) 0.2749(6) 0.0333(11) Uani 1 1 d . . .
N30 N 0.0111(3) 0.5152(4) 0.1136(5) 0.0301(11) Uani 1 1 d . . .
H30 H -0.0279 0.5453 0.0313 0.036 Uiso 1 1 calc R . .

loop_
_atom_site_aniso_label
_atom_site_aniso_U_11
_atom_site_aniso_U_22
_atom_site_aniso_U_33
_atom_site_aniso_U_23
_atom_site_aniso_U_13
_atom_site_aniso_U_12
Cl1 0.0311(7) 0.0329(7) 0.0333(7) 0.0044(7) 0.0196(6) 0.0031(7)
C2 0.033(3) 0.021(3) 0.028(3) 0.001(2) 0.015(3) 0.001(2)
C3 0.035(3) 0.020(3) 0.036(3) -0.005(2) 0.023(3) 0.003(2)
C5 0.037(3) 0.024(3) 0.040(3) 0.002(2) 0.029(3) 0.003(3)
C6 0.023(3) 0.026(3) 0.033(3) 0.006(2) 0.015(3) 0.007(2)
C8 0.026(3) 0.021(3) 0.025(3) 0.006(2) 0.019(2) 0.004(2)
C9 0.025(3) 0.032(3) 0.025(3) 0.000(2) 0.014(2) -0.005(2)
C10 0.031(3) 0.038(3) 0.027(3) -0.005(3) 0.018(3) -0.013(3)
C11 0.037(3) 0.029(3) 0.033(3) -0.007(2) 0.027(3) -0.010(3)
C12 0.028(3) 0.023(3) 0.035(3) 0.003(2) 0.021(3) 0.000(2)
C13 0.021(3) 0.020(3) 0.023(2) -0.002(2) 0.014(2) -0.005(2)
C15 0.029(3) 0.019(3) 0.035(3) 0.005(2) 0.021(3) 0.005(2)
C16 0.032(3) 0.024(3) 0.026(3) 0.009(2) 0.019(3) 0.004(2)
C18 0.024(3) 0.028(3) 0.024(3) 0.000(2) 0.011(2) 0.003(2)
C19 0.023(3) 0.028(3) 0.029(3) 0.005(2) 0.014(2) 0.003(2)
C21 0.028(3) 0.022(3) 0.021(3) -0.004(2) 0.015(2) -0.007(2)
C22 0.025(3) 0.032(3) 0.028(3) -0.006(2) 0.017(3) -0.004(2)
C23 0.034(3) 0.039(3) 0.025(3) -0.010(3) 0.019(3) -0.017(3)
C24 0.040(4) 0.031(3) 0.026(3) -0.005(2) 0.022(3) -0.009(3)
C25 0.039(3) 0.026(3) 0.022(3) -0.003(2) 0.017(3) -0.006(3)
C26 0.033(3) 0.023(3) 0.019(2) -0.006(2) 0.016(2) -0.011(2)
C29 0.037(3) 0.025(3) 0.031(3) -0.001(2) 0.024(3) -0.003(3)
C31 0.038(3) 0.025(3) 0.034(3) 0.001(2) 0.027(3) 0.000(3)
O1 0.030(2) 0.025(2) 0.030(2) 0.0080(17) 0.0193(19) 0.0058(17)
O4 0.030(2) 0.021(2) 0.035(2) -0.0043(16) 0.0237(19) -0.0006(16)
O7 0.027(2) 0.0187(19) 0.0254(19) 0.0017(15) 0.0155(17) 0.0033(16)
O14 0.0215(19) 0.026(2) 0.0207(18) 0.0012(15) 0.0113(16) 0.0041(16)
O17 0.029(2) 0.024(2) 0.0200(18) 0.0034(15) 0.0126(18) -0.0013(16)
O20 0.025(2) 0.026(2) 0.029(2) 0.0048(17) 0.0160(19) 0.0025(17)
O101 0.060(3) 0.072(4) 0.049(3) 0.015(3) 0.042(3) 0.010(3)
O102 0.054(3) 0.082(5) 0.057(4) -0.002(3) 0.029(3) -0.031(3)
O103 0.036(3) 0.068(4) 0.043(3) 0.011(3) 0.014(2) 0.010(3)
O104 0.136(7) 0.061(4) 0.076(4) 0.013(4) 0.074(5) 0.047(5)
N27 0.029(3) 0.033(3) 0.021(2) 0.001(2) 0.016(2) -0.003(2)
N28 0.040(3) 0.034(3) 0.033(3) 0.003(2) 0.026(3) 0.003(2)
N30 0.032(3) 0.036(3) 0.021(2) 0.005(2) 0.016(2) 0.002(2)

loop_
_geom_bond_atom_site_label_1
_geom_bond_atom_site_label_2
_geom_bond_distance
_geom_bond_site_symmetry_2
_geom_bond_publ_flag
Cl1 O104 1.412(6) . ?
Cl1 O101 1.421(5) . ?
Cl1 O103 1.432(5) . ?
Cl1 O102 1.437(6) . ?
C2 O1 1.429(7) . ?
C2 C3 1.503(9) . ?
C3 O4 1.430(7) . ?
C5 O4 1.419(7) . ?
C5 C6 1.498(9) . ?
C6 O7 1.428(7) . ?
C8 C9 1.380(8) . ?
C8 O7 1.382(7) . ?
C8 C13 1.402(8) . ?
C9 C10 1.411(9) . ?
C10 C11 1.378(9) . ?
C11 C12 1.392(8) . ?
C12 C13 1.390(8) . ?
C13 O14 1.378(6) . ?
C15 O14 1.451(6) . ?
C15 C16 1.494(9) . ?
C16 O17 1.433(7) . ?
C18 O17 1.442(7) . ?
C18 C19 1.491(8) . ?
C19 O20 1.440(7) . ?
C21 O20 1.377(7) . ?
C21 C22 1.377(8) . ?
C21 C26 1.398(8) . ?
C22 C23 1.390(9) . ?
C23 C24 1.375(9) . ?
C24 C25 1.378(9) . ?
C25 C26 1.397(8) . ?
C26 O1 1.379(7) . ?
C29 N28 1.288(8) . ?
C29 N30 1.368(8) . ?
C31 N27 1.312(8) . ?
C31 N30 1.327(8) . ?
N27 N28 1.344(7) . ?

loop_
_cod_related_entry_id
_cod_related_entry_database
_cod_related_entry_code
1 ChemSpider 21142485
